data_7040357
loop_
_publ_author_name
'Jim\'enez-Pulido, Sonia B'
'Ill\'an-Cabeza, Nuria A'
'Hueso-Ure\~na, Francisco'
'Maldonado, Carmen R.'
'S\'anchez-S\'anchez, Purificaci\'on'
'Fern\'andez-Liencres, M Paz'
'Fern\'andez-G\'omez, Manuel'
'Moreno-Carretero, Miguel N'

_publ_section_title
;
 A combined experimental and DFT investigation on the structure and
 CO-releasing properties of mono and binuclear fac-Re(I)(CO)3 complexes
 with 5-pyridin-2-ylmethylene-amino uracils.
;
_journal_issue 38
_journal_name_full 'Dalton transactions (Cambridge, England : 2003)'
_journal_page_first 15142
_journal_page_last 15154
_journal_paper_doi 10.1039/c6dt02208a
_journal_volume 45
_journal_year 2016
_chemical_formula_moiety 'C15 H13 Cl N5 O5 Re, 0.5(C H2 Cl2)'
_chemical_formula_sum 'C15.5 H14 Cl2 N5 O5 Re'
_chemical_formula_weight 607.42
_space_group_crystal_system monoclinic
_space_group_IT_number 14
_space_group_name_Hall '-P 2ybc'
_space_group_name_H-M_alt 'P 1 21/c 1'
_symmetry_space_group_name_Hall '-P 2ybc'
_symmetry_space_group_name_H-M 'P 1 21/c 1'
_atom_sites_solution_hydrogens difmap
_atom_sites_solution_primary direct
_atom_sites_solution_secondary difmap
_audit_creation_method SHELXL-2014/7
_audit_update_record
;
2016-07-07 deposited with the CCDC.
2016-08-16 downloaded from the CCDC.
;
_cell_angle_alpha 90
_cell_angle_beta 103.693(5)
_cell_angle_gamma 90
_cell_formula_units_Z 4
_cell_length_a 13.7068(10)
_cell_length_b 10.7442(8)
_cell_length_c 13.8605(9)
_cell_measurement_reflns_used 75
_cell_measurement_temperature 120(2)
_cell_measurement_theta_max 20
_cell_measurement_theta_min 4
_cell_volume 1983.2(2)
_computing_cell_refinement 'Dirax/lsq (Duisenberg & Schreurs, 1989-2000)'
_computing_data_collection 'Collect (Bruker AXS BV, 1997-2004)'
_computing_data_reduction 'EvalCCD (Duisenberg & Schreurs 1990-2000)'
_computing_structure_refinement 'SHELXL-2014/7 (Sheldrick, 2014)'
_computing_structure_solution 'SIR92 (Giacovazzo et al, 1993)'
_diffrn_ambient_temperature 120(2)
_diffrn_detector 'CCD plate'
_diffrn_detector_area_resol_mean 9
_diffrn_measured_fraction_theta_full 0.998
_diffrn_measured_fraction_theta_max 0.968
_diffrn_measurement_device '95mm CCD camera on \k-goniostat'
_diffrn_measurement_device_type KappaCCD
_diffrn_measurement_method 'CCD rotation images, thick slices'
_diffrn_orient_matrix_type X=UH
_diffrn_orient_matrix_UB_11 0.01
_diffrn_orient_matrix_UB_12 0
_diffrn_orient_matrix_UB_13 0
_diffrn_orient_matrix_UB_21 0
_diffrn_orient_matrix_UB_22 0.01
_diffrn_orient_matrix_UB_23 0
_diffrn_orient_matrix_UB_31 0
_diffrn_orient_matrix_UB_32 0
_diffrn_orient_matrix_UB_33 0.01
_diffrn_radiation_monochromator graphite
_diffrn_radiation_probe x-ray
_diffrn_radiation_type MoK\a
_diffrn_radiation_wavelength 0.71073
_diffrn_reflns_av_R_equivalents 0.0645
_diffrn_reflns_av_unetI/netI 0.0481
_diffrn_reflns_Laue_measured_fraction_full 0.998
_diffrn_reflns_Laue_measured_fraction_max 0.968
_diffrn_reflns_limit_h_max 18
_diffrn_reflns_limit_h_min -17
_diffrn_reflns_limit_k_max 13
_diffrn_reflns_limit_k_min -13
_diffrn_reflns_limit_l_max 17
_diffrn_reflns_limit_l_min -17
_diffrn_reflns_number 28481
_diffrn_reflns_point_group_measured_fraction_full 0.998
_diffrn_reflns_point_group_measured_fraction_max 0.968
_diffrn_reflns_theta_full 25.242
_diffrn_reflns_theta_max 27.823
_diffrn_reflns_theta_min 3.571
_diffrn_source 'Enraf Nonius FR590'
_exptl_absorpt_coefficient_mu 6.435
_exptl_absorpt_correction_T_max 0.5655
_exptl_absorpt_correction_T_min 0.3192
_exptl_absorpt_correction_type multi-scan
_exptl_absorpt_process_details '(SADABS 2.10, 2003)'
_exptl_crystal_colour red
_exptl_crystal_density_diffrn 2.034
_exptl_crystal_density_method 'not measured'
_exptl_crystal_description prism
_exptl_crystal_F_000 1164
_exptl_crystal_size_max 0.230
_exptl_crystal_size_mid 0.100
_exptl_crystal_size_min 0.100
_refine_diff_density_max 4.684
_refine_diff_density_min -1.742
_refine_diff_density_rms 0.234
_refine_ls_extinction_method none
_refine_ls_goodness_of_fit_ref 1.089
_refine_ls_hydrogen_treatment constr
_refine_ls_matrix_type full
_refine_ls_number_parameters 262
_refine_ls_number_reflns 4547
_refine_ls_number_restraints 3
_refine_ls_restrained_S_all 1.088
_refine_ls_R_factor_all 0.0630
_refine_ls_R_factor_gt 0.0403
_refine_ls_shift/su_max 0.002
_refine_ls_shift/su_mean 0.000
_refine_ls_structure_factor_coef Fsqd
_refine_ls_weighting_details 'w=1/[\s^2^(Fo^2^)+(0.0550P)^2^+6.0000P] where P=(Fo^2^+2Fc^2^)/3'
_refine_ls_weighting_scheme calc
_refine_ls_wR_factor_gt 0.0972
_refine_ls_wR_factor_ref 0.1089
_reflns_Friedel_coverage 0.000
_reflns_number_gt 3468
_reflns_number_total 4547
_reflns_threshold_expression 'I > 2\s(I)'
_cod_data_source_file c6dt02208a2.cif
_cod_data_source_block recoimin
_cod_depositor_comments
;Adding full bibliography for 7040353--7040357.cif.

 Adding full bibliography for 7040353--7040357.cif.
;
_cod_original_formula_sum 'C15.50 H14 Cl2 N5 O5 Re'
_cod_database_code 7040357
_shelx_shelxl_version_number 2014/7
_shelx_space_group_comment
;
The symmetry employed for this shelxl refinement is uniquely defined
by the following loop, which should always be used as a source of
symmetry information in preference to the above space-group names.
They are only intended as comments.
;
_shelx_estimated_absorpt_t_min 0.319
_shelx_estimated_absorpt_t_max 0.565

loop_
_space_group_symop_operation_xyz
'x, y, z'
'-x, y+1/2, -z+1/2'
'-x, -y, -z'
'x, -y-1/2, z-1/2'

loop_
_atom_site_label
_atom_site_type_symbol
_atom_site_fract_x
_atom_site_fract_y
_atom_site_fract_z
_atom_site_U_iso_or_equiv
_atom_site_adp_type
_atom_site_occupancy
_atom_site_site_symmetry_order
_atom_site_calc_flag
_atom_site_refinement_flags_posn
_atom_site_refinement_flags_adp
_atom_site_refinement_flags_occupancy
_atom_site_disorder_assembly
_atom_site_disorder_group
Re Re 0.26485(2) 0.39419(2) 0.41913(2) 0.01899(10) Uani 1 1 d . . . . .
Cl Cl 0.21886(12) 0.28059(15) 0.55905(12) 0.0238(3) Uani 1 1 d . . . . .
C7X C 0.2957(5) 0.4921(7) 0.3145(5) 0.0287(16) Uani 1 1 d . . . . .
O7X O 0.3138(4) 0.5548(6) 0.2521(4) 0.0420(14) Uani 1 1 d . . . . .
C8X C 0.2762(5) 0.2446(7) 0.3463(5) 0.0226(14) Uani 1 1 d . . . . .
O8X O 0.2796(4) 0.1556(5) 0.3016(3) 0.0298(11) Uani 1 1 d . . . . .
C9X C 0.4050(5) 0.3793(6) 0.4827(5) 0.0235(14) Uani 1 1 d . . . . .
O9X O 0.4865(3) 0.3629(5) 0.5209(4) 0.0315(12) Uani 1 1 d . . . . .
N1 N 0.4267(4) 0.7147(5) 0.6689(4) 0.0212(12) Uani 1 1 d . . . . .
C1 C 0.4984(5) 0.6878(7) 0.7643(5) 0.0291(16) Uani 1 1 d . . . . .
H1A H 0.5426 0.7597 0.7842 0.044 Uiso 1 1 d R U . . .
H1B H 0.4614 0.6711 0.8154 0.044 Uiso 1 1 d R U . . .
H1C H 0.5388 0.6149 0.7567 0.044 Uiso 1 1 d R U . . .
C2 C 0.4317(5) 0.8325(6) 0.6269(5) 0.0204(13) Uani 1 1 d . . . . .
O2 O 0.4970(3) 0.9059(4) 0.6628(4) 0.0237(10) Uani 1 1 d . . . . .
N3 N 0.3595(4) 0.8611(5) 0.5428(4) 0.0201(11) Uani 1 1 d . . . . .
C3 C 0.3571(6) 0.9872(7) 0.5012(6) 0.0322(17) Uani 1 1 d . . . . .
H3A H 0.3020 0.9934 0.4417 0.048 Uiso 1 1 d R U . . .
H3B H 0.3469 1.0479 0.5506 0.048 Uiso 1 1 d R U . . .
H3C H 0.4209 1.0043 0.4835 0.048 Uiso 1 1 d R U . . .
C4 C 0.2825(5) 0.7783(6) 0.4948(4) 0.0211(13) Uani 1 1 d . U . . .
O4 O 0.2290(4) 0.8131(4) 0.4182(3) 0.0305(11) Uani 1 1 d . U . . .
C5 C 0.2868(5) 0.6581(6) 0.5393(5) 0.0189(13) Uani 1 1 d . . . . .
C6 C 0.3569(5) 0.6272(6) 0.6262(5) 0.0182(13) Uani 1 1 d . . . . .
N6 N 0.3591(4) 0.5170(5) 0.6704(4) 0.0231(12) Uani 1 1 d . . . . .
H6A H 0.4045 0.5017 0.7257 0.028 Uiso 1 1 d R U . . .
H6B H 0.3151 0.4593 0.6444 0.028 Uiso 1 1 d R U . . .
N52 N 0.2222(4) 0.5656(5) 0.4869(4) 0.0174(11) Uani 1 1 d . . . . .
C52 C 0.1285(5) 0.5960(6) 0.4572(5) 0.0205(13) Uani 1 1 d . . . . .
H51 H 0.1038 0.6712 0.4785 0.025 Uiso 1 1 d R U . . .
N1F N 0.1055(4) 0.4095(5) 0.3604(4) 0.0179(11) Uani 1 1 d . . . . .
C2F C 0.0616(5) 0.5106(6) 0.3897(4) 0.0193(13) Uani 1 1 d . . . . .
C3F C -0.0411(5) 0.5322(7) 0.3576(5) 0.0254(15) Uani 1 1 d . . . . .
H3F H -0.0712 0.6039 0.3784 0.030 Uiso 1 1 d R U . . .
C4F C -0.0978(5) 0.4466(7) 0.2945(5) 0.0300(16) Uani 1 1 d . . . . .
H4F H -0.1679 0.4596 0.2704 0.036 Uiso 1 1 d R U . . .
C5F C -0.0536(6) 0.3420(7) 0.2662(6) 0.0348(18) Uani 1 1 d . . . . .
H5F H -0.0928 0.2815 0.2241 0.042 Uiso 1 1 d R U . . .
C6F C 0.0478(5) 0.3268(7) 0.2998(5) 0.0286(16) Uani 1 1 d . . . . .
H6F H 0.0786 0.2554 0.2795 0.034 Uiso 1 1 d R U . . .
Cl1S Cl 0.0615(3) -0.0659(4) 0.5859(3) 0.0959(11) Uani 1 1 d . . . . .
C1S C 0.0581(13) 0.0096(17) 0.4780(14) 0.050(5) Uani 0.5 1 d . . P A -1
H1S H 0.0829 -0.0477 0.4332 0.060 Uiso 0.5 1 d R U P A -1
H2S H 0.1051 0.0808 0.4921 0.060 Uiso 0.5 1 d R U P A -1

loop_
_atom_site_aniso_label
_atom_site_aniso_U_11
_atom_site_aniso_U_22
_atom_site_aniso_U_33
_atom_site_aniso_U_23
_atom_site_aniso_U_13
_atom_site_aniso_U_12
Re 0.01873(15) 0.01896(15) 0.01788(15) -0.00083(11) 0.00155(10) 0.00084(11)
Cl 0.0262(8) 0.0197(8) 0.0257(8) 0.0003(6) 0.0066(6) -0.0011(6)
C7X 0.024(3) 0.027(4) 0.034(4) -0.005(3) 0.005(3) 0.005(3)
O7X 0.047(3) 0.044(3) 0.040(3) 0.015(3) 0.019(3) 0.003(3)
C8X 0.021(3) 0.029(4) 0.015(3) 0.005(3) -0.001(2) 0.000(3)
O8X 0.041(3) 0.026(3) 0.021(2) -0.009(2) 0.004(2) 0.008(2)
C9X 0.032(4) 0.021(4) 0.020(3) -0.003(3) 0.011(3) 0.000(3)
O9X 0.011(2) 0.047(3) 0.033(3) -0.002(2) -0.001(2) 0.004(2)
N1 0.019(3) 0.019(3) 0.022(3) 0.001(2) -0.001(2) 0.002(2)
C1 0.033(4) 0.025(4) 0.022(3) 0.004(3) -0.008(3) -0.003(3)
C2 0.024(3) 0.016(3) 0.020(3) -0.004(3) 0.004(3) 0.000(3)
O2 0.021(2) 0.023(3) 0.025(2) -0.0029(19) 0.0006(19) -0.0073(19)
N3 0.021(3) 0.020(3) 0.017(3) -0.002(2) -0.001(2) 0.001(2)
C3 0.035(4) 0.019(4) 0.035(4) 0.004(3) -0.005(3) -0.002(3)
C4 0.033(3) 0.018(3) 0.0108(19) 0.0063(18) 0.0028(18) 0.003(2)
O4 0.057(3) 0.009(2) 0.0155(18) 0.0025(16) -0.0098(18) 0.004(2)
C5 0.018(3) 0.016(3) 0.020(3) 0.000(3) -0.001(2) -0.003(3)
C6 0.018(3) 0.017(3) 0.020(3) -0.003(2) 0.004(2) 0.004(2)
N6 0.022(3) 0.018(3) 0.025(3) 0.000(2) -0.003(2) -0.002(2)
N52 0.018(3) 0.017(3) 0.016(3) -0.001(2) 0.002(2) 0.002(2)
C52 0.017(3) 0.022(3) 0.021(3) 0.000(3) 0.002(2) 0.003(3)
N1F 0.011(2) 0.022(3) 0.017(3) -0.002(2) -0.002(2) 0.001(2)
C2F 0.019(3) 0.022(3) 0.015(3) 0.003(3) 0.000(2) -0.001(3)
C3F 0.025(3) 0.025(4) 0.026(4) 0.005(3) 0.005(3) -0.001(3)
C4F 0.022(3) 0.035(4) 0.025(4) -0.001(3) -0.011(3) 0.001(3)
C5F 0.032(4) 0.033(4) 0.031(4) -0.008(3) -0.009(3) -0.002(3)
C6F 0.022(3) 0.030(4) 0.029(4) -0.007(3) -0.004(3) 0.004(3)
Cl1S 0.071(2) 0.137(3) 0.079(2) 0.030(2) 0.0153(17) 0.018(2)
C1S 0.049(10) 0.044(11) 0.064(12) -0.024(9) 0.024(9) -0.009(9)

loop_
_atom_type_symbol
_atom_type_description
_atom_type_scat_dispersion_real
_atom_type_scat_dispersion_imag
_atom_type_scat_source
C C 0.0033 0.0016 'International Tables Vol C Tables 4.2.6.8 and 6.1.1.4'
H H 0.0000 0.0000 'International Tables Vol C Tables 4.2.6.8 and 6.1.1.4'
N N 0.0061 0.0033 'International Tables Vol C Tables 4.2.6.8 and 6.1.1.4'
O O 0.0106 0.0060 'International Tables Vol C Tables 4.2.6.8 and 6.1.1.4'
Cl Cl 0.1484 0.1585 'International Tables Vol C Tables 4.2.6.8 and 6.1.1.4'
Re Re -1.0185 7.2310 'International Tables Vol C Tables 4.2.6.8 and 6.1.1.4'

loop_
_exptl_crystal_face_index_h
_exptl_crystal_face_index_k
_exptl_crystal_face_index_l
_exptl_crystal_face_perp_dist
0 1 0 0.05
0 -1 0 0.05
1 0 0 0.05
-1 0 0 0.05
0 0 1 0.1
0 0 -1 0.1

loop_
_geom_angle_atom_site_label_1
_geom_angle_atom_site_label_2
_geom_angle_atom_site_label_3
_geom_angle
_geom_angle_site_symmetry_1
_geom_angle_site_symmetry_3
C7X Re C9X 91.0(3) . .
C7X Re C8X 90.1(3) . .
C9X Re C8X 88.6(3) . .
C7X Re N1F 93.3(2) . .
C9X Re N1F 175.1(2) . .
C8X Re N1F 93.8(2) . .
C7X Re N52 89.6(2) . .
C9X Re N52 102.2(2) . .
C8X Re N52 169.2(2) . .
N1F Re N52 75.49(19) . .
C7X Re Cl 175.8(2) . .
C9X Re Cl 90.7(2) . .
C8X Re Cl 93.8(2) . .
N1F Re Cl 84.88(15) . .
N52 Re Cl 86.35(14) . .
O7X C7X Re 178.0(6) . .
O8X C8X Re 177.7(6) . .
O9X C9X Re 175.7(6) . .
C6 N1 C2 122.5(5) . .
C6 N1 C1 120.1(6) . .
C2 N1 C1 117.4(5) . .
N1 C1 H1A 109.5 . .
N1 C1 H1B 109.5 . .
H1A C1 H1B 109.5 . .
N1 C1 H1C 109.4 . .
H1A C1 H1C 109.5 . .
H1B C1 H1C 109.5 . .
O2 C2 N3 121.2(6) . .
O2 C2 N1 121.5(6) . .
N3 C2 N1 117.2(5) . .
C2 N3 C4 124.4(5) . .
C2 N3 C3 118.9(5) . .
C4 N3 C3 116.7(5) . .
N3 C3 H3A 109.5 . .
N3 C3 H3B 109.4 . .
H3A C3 H3B 109.5 . .
N3 C3 H3C 109.5 . .
H3A C3 H3C 109.5 . .
H3B C3 H3C 109.5 . .
O4 C4 N3 116.8(6) . .
O4 C4 C5 128.3(6) . .
N3 C4 C5 114.5(5) . .
C6 C5 N52 119.8(6) . .
C6 C5 C4 122.7(6) . .
N52 C5 C4 117.2(5) . .
N6 C6 N1 118.3(6) . .
N6 C6 C5 123.2(6) . .
N1 C6 C5 118.6(6) . .
C6 N6 H6A 120.0 . .
C6 N6 H6B 119.9 . .
H6A N6 H6B 120.0 . .
C52 N52 C5 116.1(5) . .
C52 N52 Re 114.7(4) . .
C5 N52 Re 127.5(4) . .
N52 C52 C2F 117.9(6) . .
N52 C52 H51 121.1 . .
C2F C52 H51 121.0 . .
C6F N1F C2F 118.8(5) . .
C6F N1F Re 125.5(4) . .
C2F N1F Re 115.6(4) . .
N1F C2F C3F 121.8(6) . .
N1F C2F C52 116.1(5) . .
C3F C2F C52 122.1(6) . .
C4F C3F C2F 117.9(7) . .
C4F C3F H3F 121.0 . .
C2F C3F H3F 121.1 . .
C3F C4F C5F 120.4(6) . .
C3F C4F H4F 119.9 . .
C5F C4F H4F 119.7 . .
C6F C5F C4F 118.7(7) . .
C6F C5F H5F 120.6 . .
C4F C5F H5F 120.7 . .
N1F C6F C5F 122.3(7) . .
N1F C6F H6F 118.8 . .
C5F C6F H6F 118.8 . .
Cl1S C1S Cl1S 115.7(10) . 3_556
Cl1S C1S H1S 108.3 . .
Cl1S C1S H1S 108.3 3_556 .
Cl1S C1S H2S 108.4 . .
Cl1S C1S H2S 108.4 3_556 .
H1S C1S H2S 107.4 . .

loop_
_geom_bond_atom_site_label_1
_geom_bond_atom_site_label_2
_geom_bond_distance
_geom_bond_site_symmetry_2
Re C7X 1.918(8) .
Re C9X 1.921(7) .
Re C8X 1.923(7) .
Re N1F 2.149(5) .
Re N52 2.208(5) .
Re Cl 2.4954(16) .
C7X O7X 1.168(9) .
C8X O8X 1.146(8) .
C9X O9X 1.131(8) .
N1 C6 1.371(8) .
N1 C2 1.403(8) .
N1 C1 1.478(8) .
C1 H1A 0.9800 .
C1 H1B 0.9800 .
C1 H1C 0.9800 .
C2 O2 1.208(8) .
C2 N3 1.373(8) .
N3 C4 1.419(8) .
N3 C3 1.470(8) .
C3 H3A 0.9800 .
C3 H3B 0.9800 .
C3 H3C 0.9800 .
C4 O4 1.199(7) .
C4 C5 1.427(9) .
C5 C6 1.392(8) .
C5 N52 1.413(8) .
C6 N6 1.331(8) .
N6 H6A 0.8800 .
N6 H6B 0.8800 .
N52 C52 1.294(8) .
C52 C2F 1.467(9) .
C52 H51 0.9500 .
N1F C6F 1.344(8) .
N1F C2F 1.349(8) .
C2F C3F 1.393(9) .
C3F C4F 1.375(10) .
C3F H3F 0.9500 .
C4F C5F 1.378(11) .
C4F H4F 0.9500 .
C5F C6F 1.367(10) .
C5F H5F 0.9500 .
C6F H6F 0.9500 .
Cl1S C1S 1.69(2) .
C1S Cl1S 1.775(19) 3_556
C1S H1S 0.9900 .
C1S H2S 0.9900 .
